data_7060935
loop_
_publ_author_name
'Guo, Zhongcheng'
'Zhang, Yimeng'
'Liu, Jinggang'
'Han, Bingxue'
'Li, Gang'

_publ_section_title
;
 Two imidazole multicarboxylate-based MOFs: syntheses, structures and
 proton conductive properties
;
_journal_issue 36
_journal_name_full 'New Journal of Chemistry'
_journal_page_first 16971
_journal_page_last 16977
_journal_paper_doi 10.1039/D1NJ03002G
_journal_volume 45
_journal_year 2021
_chemical_formula_moiety 'C17 H14 Cd N3 O8, 3(H2 O)'
_chemical_formula_sum 'C17 H20 Cd N3 O11'
_chemical_formula_weight 554.76
_space_group_crystal_system triclinic
_space_group_IT_number 2
_space_group_name_Hall '-P 1'
_space_group_name_H-M_alt 'P -1'
_atom_sites_solution_hydrogens mixed
_atom_sites_solution_primary direct
_atom_sites_solution_secondary difmap
_audit_creation_method SHELXL-2018/3
_audit_update_record
;
2021-08-06 deposited with the CCDC.	2021-08-13 downloaded from the CCDC.
;
_cell_angle_alpha 70.565(7)
_cell_angle_beta 69.674(6)
_cell_angle_gamma 63.328(8)
_cell_formula_units_Z 2
_cell_length_a 10.0192(8)
_cell_length_b 10.9995(10)
_cell_length_c 11.4502(7)
_cell_measurement_reflns_used 2291
_cell_measurement_temperature 293(2)
_cell_measurement_theta_max 70.5820
_cell_measurement_theta_min 4.2190
_cell_volume 1033.58(16)
_computing_cell_refinement 'CrysAlisPro 1.171.40.53 (Rigaku OD, 2019)'
_computing_data_collection 'CrysAlisPro 1.171.40.53 (Rigaku OD, 2019)'
_computing_data_reduction 'CrysAlisPro 1.171.40.53 (Rigaku OD, 2019)'
_computing_molecular_graphics 'DIAMOND (Brandenburg, 2005)'
_computing_publication_material 'publCIF (Westrip, 2010)'
_computing_structure_refinement 'SHELXL-2018/3 (Sheldrick, 2018)'
_computing_structure_solution
;
Superflip (Palatinus & Chapuis, 2007;Palatinus & van der Lee, 2008;
Palatinus et al., 2012)
;
_diffrn_ambient_temperature 293(2)
_diffrn_measured_fraction_theta_full 0.999
_diffrn_measured_fraction_theta_max 0.999
_diffrn_measurement_device_type 'Xcalibur, Eos, Gemini'
_diffrn_measurement_method '\w scans'
_diffrn_radiation_type CuK\a
_diffrn_radiation_wavelength 1.54184
_diffrn_reflns_av_R_equivalents 0.0544
_diffrn_reflns_av_unetI/netI 0.0755
_diffrn_reflns_Laue_measured_fraction_full 0.999
_diffrn_reflns_Laue_measured_fraction_max 0.999
_diffrn_reflns_limit_h_max 11
_diffrn_reflns_limit_h_min -11
_diffrn_reflns_limit_k_max 12
_diffrn_reflns_limit_k_min -13
_diffrn_reflns_limit_l_max 10
_diffrn_reflns_limit_l_min -13
_diffrn_reflns_number 7578
_diffrn_reflns_point_group_measured_fraction_full 0.999
_diffrn_reflns_point_group_measured_fraction_max 0.999
_diffrn_reflns_theta_full 67.076
_diffrn_reflns_theta_max 67.076
_diffrn_reflns_theta_min 4.212
_diffrn_source 'fine-focus sealed X-ray tube'
_exptl_absorpt_coefficient_mu 9.076
_exptl_absorpt_correction_T_max 0.698
_exptl_absorpt_correction_T_min 0.312
_exptl_absorpt_correction_type gaussian
_exptl_absorpt_process_details
;
CrysAlisPro 1.171.40.53 (Rigaku Oxford Diffraction, 2019)
Numerical absorption correction based on gaussian integration over
			a multifaceted crystal model
Empirical absorption correction using spherical harmonics,
 implemented in SCALE3 ABSPACK scaling algorithm.
;
_exptl_crystal_colour colourless
_exptl_crystal_density_diffrn 1.783
_exptl_crystal_description plate
_exptl_crystal_F_000 558
_exptl_crystal_size_max 0.224
_exptl_crystal_size_mid 0.141
_exptl_crystal_size_min 0.053
_refine_diff_density_max 1.170
_refine_diff_density_min -0.878
_refine_diff_density_rms 0.144
_refine_ls_extinction_method none
_refine_ls_goodness_of_fit_ref 1.036
_refine_ls_hydrogen_treatment mixed
_refine_ls_matrix_type full
_refine_ls_number_parameters 320
_refine_ls_number_reflns 3685
_refine_ls_number_restraints 15
_refine_ls_restrained_S_all 1.034
_refine_ls_R_factor_all 0.0702
_refine_ls_R_factor_gt 0.0579
_refine_ls_shift/su_max 0.007
_refine_ls_shift/su_mean 0.000
_refine_ls_structure_factor_coef Fsqd
_refine_ls_weighting_details 'w=1/[\s^2^(Fo^2^)+(0.0870P)^2^+0.0895P] where P=(Fo^2^+2Fc^2^)/3'
_refine_ls_weighting_scheme calc
_refine_ls_wR_factor_gt 0.1442
_refine_ls_wR_factor_ref 0.1535
_reflns_Friedel_coverage 0.000
_reflns_number_gt 3058
_reflns_number_total 3685
_reflns_threshold_expression 'I > 2\s(I)'
_cod_data_source_file d1nj03002g2.cif
_cod_data_source_block a
_cod_depositor_comments
;
The following automatic conversions were performed:

data name '__computing_data_collection' was replaced with
'_computing_data_collection'.

Automatic conversion script
Id: cif_correct_tags 7550 2019-12-06 10:49:48Z antanas 

 Adding full bibliography for 7060935.cif.
;
_cod_original_cell_volume 1033.59(16)
_cod_database_code 7060935
_shelx_shelxl_version_number 2018/3
_shelx_space_group_comment
;
The symmetry employed for this shelxl refinement is uniquely defined
by the following loop, which should always be used as a source of
symmetry information in preference to the above space-group names.
They are only intended as comments.
;

loop_
_space_group_symop_operation_xyz
'x, y, z'
'-x, -y, -z'

loop_
_atom_site_label
_atom_site_type_symbol
_atom_site_fract_x
_atom_site_fract_y
_atom_site_fract_z
_atom_site_U_iso_or_equiv
_atom_site_adp_type
_atom_site_occupancy
_atom_site_site_symmetry_order
_atom_site_calc_flag
_atom_site_refinement_flags_posn
_atom_site_refinement_flags_adp
_atom_site_refinement_flags_occupancy
_atom_site_disorder_assembly
_atom_site_disorder_group
Cd1 Cd 0.18071(6) 0.74836(5) 0.08987(4) 0.03633(19) Uani 1 1 d . . . . .
O1 O 0.0664(6) 0.7840(5) -0.0730(5) 0.0458(12) Uani 1 1 d . . . . .
O2 O 0.0755(7) 0.6806(6) -0.2150(5) 0.0562(15) Uani 1 1 d . . . . .
O3 O 0.1641(8) 0.4383(6) -0.2462(5) 0.0563(14) Uani 1 1 d . . . . .
H3 H 0.131765 0.517589 -0.235117 0.085 Uiso 1 1 calc R U . . .
O4 O 0.2770(9) 0.2263(7) -0.1456(6) 0.0692(18) Uani 1 1 d . . . . .
O5 O 0.5991(6) 0.2830(5) 0.0667(5) 0.0454(12) Uani 1 1 d . . . . .
O6 O 0.6489(7) 0.0604(6) 0.1674(5) 0.0609(16) Uani 1 1 d . . . . .
O7 O 0.1830(7) 0.9645(5) 0.0622(5) 0.0493(13) Uani 1 1 d D . . . .
H7A H 0.220(9) 0.982(9) -0.018(2) 0.074 Uiso 1 1 d D U . . .
H7B H 0.100(6) 1.036(6) 0.065(8) 0.074 Uiso 1 1 d D U . . .
O8 O -0.0543(6) 0.8191(7) 0.2211(5) 0.0526(14) Uani 1 1 d D . . . .
H8A H -0.136(5) 0.826(9) 0.209(10) 0.079 Uiso 1 1 d D U . . .
H8B H -0.097(9) 0.891(6) 0.252(9) 0.079 Uiso 1 1 d D U . . .
N1 N 0.1990(6) 0.5332(6) 0.0794(5) 0.0349(12) Uani 1 1 d . . . . .
N2 N 0.2785(7) 0.3201(6) 0.0522(5) 0.0380(13) Uani 1 1 d . . . . .
H2 H 0.317385 0.230656 0.066417 0.046 Uiso 1 1 calc R U . . .
N3 N 0.3091(7) 0.6650(6) 0.2468(6) 0.0428(14) Uani 1 1 d . . . . .
C1 C 0.1004(8) 0.6792(8) -0.1138(6) 0.0423(17) Uani 1 1 d . . . . .
C2 C 0.1741(7) 0.5391(7) -0.0347(6) 0.0353(14) Uani 1 1 d . . . . .
C3 C 0.2223(8) 0.4070(7) -0.0523(7) 0.0385(15) Uani 1 1 d . . . . .
C4 C 0.2242(9) 0.3494(9) -0.1518(7) 0.0473(18) Uani 1 1 d . . . . .
C5 C 0.2627(8) 0.3977(7) 0.1280(6) 0.0353(14) Uani 1 1 d . . . . .
C6 C 0.3006(8) 0.3380(7) 0.2546(6) 0.0343(14) Uani 1 1 d . . . . .
C7 C 0.1885(9) 0.3870(8) 0.3585(7) 0.0457(17) Uani 1 1 d . . . . .
H7 H 0.094174 0.456897 0.347688 0.055 Uiso 1 1 calc R U . . .
C8 C 0.2190(11) 0.3299(10) 0.4805(8) 0.059(2) Uani 1 1 d . . . . .
H8 H 0.145804 0.363905 0.550474 0.071 Uiso 1 1 calc R U . . .
C9 C 0.3561(11) 0.2243(9) 0.4961(7) 0.056(2) Uani 1 1 d . . . . .
H9 H 0.374204 0.185298 0.577391 0.068 Uiso 1 1 calc R U . . .
C10 C 0.4682(9) 0.1747(8) 0.3931(7) 0.0450(17) Uani 1 1 d . . . . .
H10 H 0.560759 0.102400 0.404983 0.054 Uiso 1 1 calc R U . . .
C11 C 0.4414(8) 0.2340(7) 0.2706(6) 0.0358(14) Uani 1 1 d . . . . .
C12 C 0.5729(8) 0.1885(7) 0.1598(6) 0.0369(15) Uani 1 1 d . . . . .
C13 C 0.4396(8) 0.5554(8) 0.2384(6) 0.0420(16) Uani 1 1 d . . . . .
H13 H 0.480193 0.522078 0.163710 0.050 Uiso 1 1 calc R U . . .
C14 C 0.5203(8) 0.4866(8) 0.3338(6) 0.0386(15) Uani 1 1 d . . . . .
H14 H 0.611703 0.409774 0.322515 0.046 Uiso 1 1 calc R U . . .
C15 C 0.4621(9) 0.5345(8) 0.4464(7) 0.0448(17) Uani 1 1 d . . . . .
C16 C 0.3240(12) 0.6505(10) 0.4551(9) 0.074(3) Uani 1 1 d . . . . .
H16 H 0.280198 0.686381 0.528520 0.089 Uiso 1 1 calc R U . . .
C17 C 0.2536(12) 0.7109(10) 0.3565(9) 0.073(3) Uani 1 1 d . . . . .
H17 H 0.162191 0.788166 0.364964 0.088 Uiso 1 1 calc R U . . .
O9 O 0.6201(9) -0.0255(7) -0.1498(8) 0.0697(18) Uani 1 1 d D . . . .
H9A H 0.527(4) 0.027(9) -0.149(12) 0.105 Uiso 1 1 d D U . . .
H9B H 0.643(11) 0.025(9) -0.124(11) 0.105 Uiso 1 1 d D U . . .
O10 O 0.8822(11) 0.0001(11) 0.3690(11) 0.106(3) Uani 1 1 d D . . . .
H10A H 0.929(14) 0.055(11) 0.348(16) 0.158 Uiso 1 1 d D U . . .
H10B H 0.945(14) -0.074(8) 0.404(15) 0.158 Uiso 1 1 d D U . . .
O11 O 0.1203(13) 0.0871(12) 0.3645(12) 0.127(4) Uani 1 1 d D . . . .
H11A H 0.176(15) 0.031(18) 0.417(11) 0.190 Uiso 1 1 d D U . . .
H11B H 0.191(13) 0.080(19) 0.296(8) 0.190 Uiso 1 1 d D U . . .

loop_
_atom_site_aniso_label
_atom_site_aniso_U_11
_atom_site_aniso_U_22
_atom_site_aniso_U_33
_atom_site_aniso_U_23
_atom_site_aniso_U_13
_atom_site_aniso_U_12
Cd1 0.0407(3) 0.0349(3) 0.0294(3) -0.00664(17) -0.01175(18) -0.0084(2)
O1 0.048(3) 0.033(2) 0.045(3) -0.012(2) -0.019(2) 0.004(2)
O2 0.061(3) 0.057(3) 0.043(3) -0.014(3) -0.030(3) -0.002(3)
O3 0.074(4) 0.062(4) 0.044(3) -0.014(3) -0.021(3) -0.028(3)
O4 0.102(5) 0.057(4) 0.061(4) -0.022(3) -0.028(4) -0.027(4)
O5 0.048(3) 0.042(3) 0.033(3) -0.005(2) -0.001(2) -0.014(2)
O6 0.069(4) 0.042(3) 0.043(3) -0.010(2) 0.001(3) -0.006(3)
O7 0.054(3) 0.038(3) 0.042(3) -0.008(2) -0.011(2) -0.007(2)
O8 0.041(3) 0.069(4) 0.046(3) -0.023(3) -0.003(2) -0.017(3)
N1 0.036(3) 0.035(3) 0.028(3) -0.007(2) -0.008(2) -0.009(2)
N2 0.044(3) 0.037(3) 0.034(3) -0.011(2) -0.005(2) -0.016(3)
N3 0.051(4) 0.039(3) 0.037(3) -0.006(2) -0.021(3) -0.010(3)
C1 0.036(4) 0.048(4) 0.032(4) -0.010(3) -0.008(3) -0.005(3)
C2 0.028(3) 0.047(4) 0.028(3) -0.012(3) -0.004(2) -0.011(3)
C3 0.039(4) 0.041(4) 0.037(4) -0.009(3) -0.009(3) -0.016(3)
C4 0.053(4) 0.055(5) 0.040(4) -0.018(3) -0.011(3) -0.020(4)
C5 0.035(3) 0.039(4) 0.031(3) -0.009(3) -0.006(3) -0.014(3)
C6 0.044(4) 0.031(3) 0.031(3) -0.007(3) -0.010(3) -0.015(3)
C7 0.045(4) 0.043(4) 0.035(4) -0.011(3) -0.007(3) -0.005(3)
C8 0.068(5) 0.064(5) 0.034(4) -0.014(4) 0.000(4) -0.021(5)
C9 0.081(6) 0.052(5) 0.028(4) 0.002(3) -0.016(4) -0.023(4)
C10 0.047(4) 0.042(4) 0.033(4) -0.001(3) -0.016(3) -0.007(3)
C11 0.038(4) 0.038(3) 0.031(3) -0.007(3) -0.006(3) -0.017(3)
C12 0.037(4) 0.041(4) 0.032(3) -0.014(3) -0.009(3) -0.009(3)
C13 0.047(4) 0.054(4) 0.024(3) -0.006(3) -0.010(3) -0.019(4)
C14 0.033(3) 0.044(4) 0.034(3) -0.007(3) -0.010(3) -0.011(3)
C15 0.052(4) 0.046(4) 0.036(4) -0.008(3) -0.017(3) -0.015(4)
C16 0.088(7) 0.058(5) 0.060(6) -0.031(5) -0.046(5) 0.021(5)
C17 0.077(6) 0.069(6) 0.055(5) -0.035(5) -0.041(5) 0.021(5)
O9 0.082(5) 0.053(4) 0.089(5) -0.014(3) -0.035(4) -0.027(3)
O10 0.108(7) 0.108(7) 0.112(8) -0.053(6) -0.031(6) -0.024(6)
O11 0.131(9) 0.104(8) 0.116(8) -0.026(7) 0.006(7) -0.044(7)

loop_
_atom_type_symbol
_atom_type_description
_atom_type_scat_dispersion_real
_atom_type_scat_dispersion_imag
_atom_type_scat_source
C C 0.0181 0.0091 'International Tables Vol C Tables 4.2.6.8 and 6.1.1.4'
H H 0.0000 0.0000 'International Tables Vol C Tables 4.2.6.8 and 6.1.1.4'
Cd Cd 0.1185 4.6533 'International Tables Vol C Tables 4.2.6.8 and 6.1.1.4'
N N 0.0311 0.0180 'International Tables Vol C Tables 4.2.6.8 and 6.1.1.4'
O O 0.0492 0.0322 'International Tables Vol C Tables 4.2.6.8 and 6.1.1.4'

loop_
_geom_angle_atom_site_label_1
_geom_angle_atom_site_label_2
_geom_angle_atom_site_label_3
_geom_angle
_geom_angle_site_symmetry_1
_geom_angle_site_symmetry_3
_geom_angle_publ_flag
O8 Cd1 N3 94.6(2) . . ?
O8 Cd1 O5 169.2(2) . 2_665 ?
N3 Cd1 O5 92.9(2) . 2_665 ?
O8 Cd1 O7 87.9(2) . . ?
N3 Cd1 O7 89.6(2) . . ?
O5 Cd1 O7 84.42(19) 2_665 . ?
O8 Cd1 N1 100.0(2) . . ?
N3 Cd1 N1 96.2(2) . . ?
O5 Cd1 N1 86.95(19) 2_665 . ?
O7 Cd1 N1 169.84(18) . . ?
O8 Cd1 O1 89.74(19) . . ?
N3 Cd1 O1 167.74(19) . . ?
O5 Cd1 O1 84.52(19) 2_665 . ?
O7 Cd1 O1 102.00(19) . . ?
N1 Cd1 O1 71.77(18) . . ?
C1 O1 Cd1 116.3(4) . . ?
C4 O3 H3 109.5 . . ?
C12 O5 Cd1 124.8(4) . 2_665 ?
Cd1 O7 H7A 101(7) . . ?
Cd1 O7 H7B 120(7) . . ?
H7A O7 H7B 98.0(16) . . ?
Cd1 O8 H8A 125(6) . . ?
Cd1 O8 H8B 127(6) . . ?
H8A O8 H8B 94.5(15) . . ?
C5 N1 C2 104.9(6) . . ?
C5 N1 Cd1 140.7(5) . . ?
C2 N1 Cd1 111.4(4) . . ?
C5 N2 C3 108.6(6) . . ?
C5 N2 H2 125.7 . . ?
C3 N2 H2 125.7 . . ?
C13 N3 C17 116.2(6) . . ?
C13 N3 Cd1 119.1(5) . . ?
C17 N3 Cd1 124.3(5) . . ?
O1 C1 O2 125.5(7) . . ?
O1 C1 C2 117.5(6) . . ?
O2 C1 C2 116.9(7) . . ?
C3 C2 N1 109.9(6) . . ?
C3 C2 C1 131.4(6) . . ?
N1 C2 C1 118.6(6) . . ?
C2 C3 N2 105.2(6) . . ?
C2 C3 C4 134.4(7) . . ?
N2 C3 C4 120.4(7) . . ?
O4 C4 O3 121.9(7) . . ?
O4 C4 C3 121.3(7) . . ?
O3 C4 C3 116.9(7) . . ?
N1 C5 N2 111.4(6) . . ?
N1 C5 C6 125.2(6) . . ?
N2 C5 C6 123.2(6) . . ?
C7 C6 C11 120.4(6) . . ?
C7 C6 C5 117.8(6) . . ?
C11 C6 C5 121.8(6) . . ?
C6 C7 C8 119.3(7) . . ?
C6 C7 H7 120.4 . . ?
C8 C7 H7 120.4 . . ?
C9 C8 C7 120.0(7) . . ?
C9 C8 H8 120.0 . . ?
C7 C8 H8 120.0 . . ?
C8 C9 C10 121.0(7) . . ?
C8 C9 H9 119.5 . . ?
C10 C9 H9 119.5 . . ?
C9 C10 C11 119.5(7) . . ?
C9 C10 H10 120.2 . . ?
C11 C10 H10 120.2 . . ?
C6 C11 C10 119.7(6) . . ?
C6 C11 C12 122.4(6) . . ?
C10 C11 C12 117.7(6) . . ?
O6 C12 O5 125.1(6) . . ?
O6 C12 C11 117.7(6) . . ?
O5 C12 C11 117.2(6) . . ?
N3 C13 C14 124.4(6) . . ?
N3 C13 H13 117.8 . . ?
C14 C13 H13 117.8 . . ?
C13 C14 C15 118.9(7) . . ?
C13 C14 H14 120.5 . . ?
C15 C14 H14 120.5 . . ?
C14 C15 C16 116.6(7) . . ?
C14 C15 C15 122.5(9) . 2_666 ?
C16 C15 C15 120.9(9) . 2_666 ?
C17 C16 C15 120.2(8) . . ?
C17 C16 H16 119.9 . . ?
C15 C16 H16 119.9 . . ?
N3 C17 C16 123.7(8) . . ?
N3 C17 H17 118.2 . . ?
C16 C17 H17 118.2 . . ?
H9A O9 H9B 98.0(16) . . ?
H10A O10 H10B 101.0(16) . . ?
H11A O11 H11B 97.9(16) . . ?

loop_
_geom_bond_atom_site_label_1
_geom_bond_atom_site_label_2
_geom_bond_distance
_geom_bond_site_symmetry_2
_geom_bond_publ_flag
Cd1 O8 2.255(5) . ?
Cd1 N3 2.274(6) . ?
Cd1 O5 2.276(5) 2_665 ?
Cd1 O7 2.301(6) . ?
Cd1 N1 2.331(6) . ?
Cd1 O1 2.353(5) . ?
O1 C1 1.249(9) . ?
O2 C1 1.261(9) . ?
O3 C4 1.306(9) . ?
O3 H3 0.8200 . ?
O4 C4 1.198(10) . ?
O5 C12 1.264(9) . ?
O6 C12 1.255(9) . ?
O7 H7A 0.850(10) . ?
O7 H7B 0.848(10) . ?
O8 H8A 0.846(10) . ?
O8 H8B 0.846(10) . ?
N1 C5 1.333(9) . ?
N1 C2 1.389(8) . ?
N2 C5 1.336(9) . ?
N2 C3 1.373(9) . ?
N2 H2 0.8600 . ?
N3 C13 1.322(9) . ?
N3 C17 1.352(10) . ?
C1 C2 1.501(10) . ?
C2 C3 1.372(10) . ?
C3 C4 1.469(10) . ?
C5 C6 1.484(9) . ?
C6 C7 1.386(10) . ?
C6 C11 1.387(10) . ?
C7 C8 1.406(11) . ?
C7 H7 0.9300 . ?
C8 C9 1.367(13) . ?
C8 H8 0.9300 . ?
C9 C10 1.382(11) . ?
C9 H9 0.9300 . ?
C10 C11 1.399(10) . ?
C10 H10 0.9300 . ?
C11 C12 1.505(9) . ?
C13 C14 1.391(9) . ?
C13 H13 0.9300 . ?
C14 C15 1.390(10) . ?
C14 H14 0.9300 . ?
C15 C16 1.399(11) . ?
C15 C15 1.473(14) 2_666 ?
C16 C17 1.359(11) . ?
C16 H16 0.9300 . ?
C17 H17 0.9300 . ?
O9 H9A 0.848(10) . ?
O9 H9B 0.849(10) . ?
O10 H10A 0.850(10) . ?
O10 H10B 0.848(10) . ?
O11 H11A 0.855(10) . ?
O11 H11B 0.852(10) . ?

loop_
_geom_hbond_atom_site_label_D
_geom_hbond_atom_site_label_H
_geom_hbond_atom_site_label_A
_geom_hbond_distance_DH
_geom_hbond_distance_HA
_geom_hbond_distance_DA
_geom_hbond_angle_DHA
_geom_hbond_site_symmetry_A
_geom_hbond_publ_flag
O3 H3 O2 0.82 1.69 2.511(8) 176.7 . yes
O7 H7A O6 0.850(10) 1.82(4) 2.610(8) 155(8) 2_665 yes
O7 H7B O1 0.848(10) 1.94(2) 2.778(7) 169(10) 2_575 yes
O8 H8A O4 0.846(10) 2.14(3) 2.934(9) 157(8) 2_565 yes
O8 H8A O6 0.846(10) 2.53(8) 3.060(8) 121(7) 1_465 yes
O8 H8B O10 0.846(10) 1.98(4) 2.755(11) 152(8) 1_465 yes
N2 H2 O9 0.86 2.03 2.865(9) 164.3 2_655 yes
O9 H9A O4 0.848(10) 2.48(3) 3.305(10) 165(9) . yes
O9 H9A O6 0.848(10) 2.45(8) 2.968(10) 120(8) 2_655 yes
O9 H9B O7 0.849(10) 2.15(5) 2.891(9) 145(9) 2_665 yes
O10 H10A O11 0.850(10) 2.18(8) 2.922(17) 146(13) 1_655 yes
O10 H10B O11 0.848(10) 2.47(17) 2.873(17) 110(14) 2_656 yes
O11 H11A O10 0.855(10) 2.26(12) 2.873(17) 129(14) 2_656 yes
O11 H11B O9 0.852(10) 2.05(4) 2.889(13) 169(16) 2_655 yes

loop_
_geom_torsion_atom_site_label_1
_geom_torsion_atom_site_label_2
_geom_torsion_atom_site_label_3
_geom_torsion_atom_site_label_4
_geom_torsion
_geom_torsion_site_symmetry_1
_geom_torsion_site_symmetry_2
_geom_torsion_site_symmetry_3
_geom_torsion_site_symmetry_4
_geom_torsion_publ_flag
Cd1 O1 C1 O2 -165.7(6) . . . . ?
Cd1 O1 C1 C2 15.6(8) . . . . ?
C5 N1 C2 C3 0.4(7) . . . . ?
Cd1 N1 C2 C3 165.1(5) . . . . ?
C5 N1 C2 C1 179.2(6) . . . . ?
Cd1 N1 C2 C1 -16.2(7) . . . . ?
O1 C1 C2 C3 179.2(7) . . . . ?
O2 C1 C2 C3 0.4(12) . . . . ?
O1 C1 C2 N1 0.8(10) . . . . ?
O2 C1 C2 N1 -178.0(6) . . . . ?
N1 C2 C3 N2 -0.6(8) . . . . ?
C1 C2 C3 N2 -179.1(7) . . . . ?
N1 C2 C3 C4 179.5(8) . . . . ?
C1 C2 C3 C4 1.0(14) . . . . ?
C5 N2 C3 C2 0.5(8) . . . . ?
C5 N2 C3 C4 -179.6(6) . . . . ?
C2 C3 C4 O4 178.5(9) . . . . ?
N2 C3 C4 O4 -1.4(12) . . . . ?
C2 C3 C4 O3 -2.3(13) . . . . ?
N2 C3 C4 O3 177.8(7) . . . . ?
C2 N1 C5 N2 -0.1(8) . . . . ?
Cd1 N1 C5 N2 -157.1(5) . . . . ?
C2 N1 C5 C6 -175.5(6) . . . . ?
Cd1 N1 C5 C6 27.5(11) . . . . ?
C3 N2 C5 N1 -0.3(8) . . . . ?
C3 N2 C5 C6 175.2(6) . . . . ?
N1 C5 C6 C7 48.1(10) . . . . ?
N2 C5 C6 C7 -126.7(7) . . . . ?
N1 C5 C6 C11 -133.6(7) . . . . ?
N2 C5 C6 C11 51.6(10) . . . . ?
C11 C6 C7 C8 -0.1(12) . . . . ?
C5 C6 C7 C8 178.2(7) . . . . ?
C6 C7 C8 C9 -2.0(14) . . . . ?
C7 C8 C9 C10 1.8(15) . . . . ?
C8 C9 C10 C11 0.4(14) . . . . ?
C7 C6 C11 C10 2.4(11) . . . . ?
C5 C6 C11 C10 -175.9(7) . . . . ?
C7 C6 C11 C12 -172.9(7) . . . . ?
C5 C6 C11 C12 8.8(10) . . . . ?
C9 C10 C11 C6 -2.5(12) . . . . ?
C9 C10 C11 C12 173.0(7) . . . . ?
Cd1 O5 C12 O6 -14.6(11) 2_665 . . . ?
Cd1 O5 C12 C11 164.6(4) 2_665 . . . ?
C6 C11 C12 O6 -137.4(7) . . . . ?
C10 C11 C12 O6 47.3(10) . . . . ?
C6 C11 C12 O5 43.3(10) . . . . ?
C10 C11 C12 O5 -132.1(7) . . . . ?
C17 N3 C13 C14 0.2(12) . . . . ?
Cd1 N3 C13 C14 -173.2(6) . . . . ?
N3 C13 C14 C15 -0.1(12) . . . . ?
C13 C14 C15 C16 0.0(12) . . . . ?
C13 C14 C15 C15 178.3(9) . . . 2_666 ?
C14 C15 C16 C17 -0.2(16) . . . . ?
C15 C15 C16 C17 -178.4(12) 2_666 . . . ?
C13 N3 C17 C16 -0.3(16) . . . . ?
Cd1 N3 C17 C16 172.7(10) . . . . ?
C15 C16 C17 N3 0(2) . . . . ?
